data_9013113
loop_
_publ_author_name
'Miyawaki, R.'
'Matsubara, S.'
'Miyajima, H.'

_publ_section_title
;
 The crystal structure of rengeite, Sr4ZrTi4(Si2O7)2O8
 Sample: P2_1/a refinement
;
_journal_name_full 'Journal of Mineralogical and Petrological Sciences'
_journal_page_first 7
_journal_page_last 12
_journal_paper_doi 10.2465/jmps.97.7
_journal_volume 97
_journal_year 2002
_chemical_compound_source 'Itoigawa, Niigata Prefecture, Japan'
_chemical_formula_sum 'Al0.1 Ce0.158 Fe0.2 O22 Si4 Sr3.842 Ti3.7 Zr'
_chemical_name_mineral Rengeite
_space_group_IT_number 14
_symmetry_space_group_name_Hall '-P 2yab'
_symmetry_space_group_name_H-M 'P 1 21/a 1'
_cell_angle_alpha 90
_cell_angle_beta 114.215
_cell_angle_gamma 90
_cell_length_a 13.9830
_cell_length_b 5.6722
_cell_length_c 11.9960
_cell_formula_units_Z 2
_cell_volume 867.739
_database_code_amcsd 0013130
_exptl_crystal_density_diffrn 4.230
_cod_original_formula_sum '(Sr3.842 Ce.158) Zr Ti3.7 Al.1 Fe.2 Si4 O22'
_cod_database_code 9013113

loop_
_space_group_symop_operation_xyz
x,y,z
1/2+x,1/2-y,z
1/2-x,1/2+y,-z
-x,-y,-z

loop_
_atom_site_aniso_label
_atom_site_aniso_U_11
_atom_site_aniso_U_22
_atom_site_aniso_U_33
_atom_site_aniso_U_12
_atom_site_aniso_U_13
_atom_site_aniso_U_23
Sr1 0.00790 0.01020 0.00990 0.00260 0.03920 0.00150
Ce1 0.00790 0.01020 0.00990 0.00260 0.03920 0.00150
Sr2 0.00770 0.01200 0.00950 0.00250 0.03630 -0.00020
Ce2 0.00770 0.01200 0.00950 0.00250 0.03630 -0.00020
Zr3 0.00580 0.00550 0.00730 0.00100 0.00310 0.00150
Ti4 0.00970 0.00820 0.00600 -0.00520 0.00250 -0.00160
Al4 0.00970 0.00820 0.00600 -0.00520 0.00250 -0.00160
Ti5 0.00830 0.00690 0.00860 0.00030 0.00350 -0.00190
Fe5 0.00830 0.00690 0.00860 0.00030 0.00350 -0.00190
Si1 0.00620 0.00780 0.00930 0.00200 0.00400 0.00800
Si2 0.00570 0.00550 0.00900 0.00100 0.00220 -0.00300

loop_
_atom_site_label
_atom_site_fract_x
_atom_site_fract_y
_atom_site_fract_z
_atom_site_occupancy
_atom_site_U_iso_or_equiv
Sr1 0.76860 0.00030 0.73673 0.94500 0.00926
Ce1 0.76860 0.00030 0.73673 0.05500 0.00926
Sr2 0.54661 0.50020 0.74201 0.97600 0.00972
Ce2 0.54661 0.50020 0.74201 0.02400 0.00972
Zr3 0.00000 0.50000 0.50000 1.00000 0.00608
Ti4 0.50000 0.74198 0.99980 0.95000 0.00820
Al4 0.50000 0.74198 0.99980 0.05000 0.00820
Ti5 0.27342 0.00000 0.00145 0.90000 0.00790
Fe5 0.27342 0.00000 0.00145 0.10000 0.00790
Si1 0.40775 0.99850 0.73610 1.00000 0.00750
Si2 0.83743 0.00070 0.45119 1.00000 0.00690
O1 0.06990 0.73830 0.17830 1.00000 0.00570
O2 0.06050 0.26550 0.18030 1.00000 0.00870
O3 0.20860 0.75400 0.88280 1.00000 0.01200
O4 0.21000 0.25300 0.88260 1.00000 0.00500
O5 0.38860 0.73600 0.41370 1.00000 0.00600
O6 0.38850 0.26700 0.41500 1.00000 0.01700
O7 0.09240 0.00100 0.99750 1.00000 0.00940
O8 0.40590 0.00100 0.00240 1.00000 0.00790
O9 0.47710 0.99200 0.65750 1.00000 0.01130
O10 0.28350 0.00500 0.65340 1.00000 0.01240
O11 0.14740 0.00000 0.41170 1.00000 0.01090

loop_
_cod_related_entry_id
_cod_related_entry_database
_cod_related_entry_code
1 AMCSD 0013130
